data_7004637
loop_
_publ_author_name
'Griffith, Darren'
'Chopra, Atish'
'M\"uller-Bunz, Helge'
'Marmion, Celine J.'

_publ_section_title
;
 The reduction of platinum(IV) and palladium(IV) ions by
 2,6-pyridinedihydroxamic acid
;
_journal_issue 48
_journal_name_full 'Dalton Transactions'
_journal_page_first 6933
_journal_page_last 6939
_journal_paper_doi 10.1039/b809584a
_journal_year 2008
_chemical_formula_moiety '(C7 H5 N3 O4), 2 Na, 8 (H2 O)'
_chemical_formula_sum 'C7 H21 N3 Na2 O12'
_chemical_formula_weight 385.25
_chemical_name_systematic
;
?
;
_space_group_IT_number 2
_symmetry_cell_setting triclinic
_symmetry_space_group_name_Hall '-P 1'
_symmetry_space_group_name_H-M 'P -1'
_atom_sites_solution_hydrogens difmap
_atom_sites_solution_primary direct
_atom_sites_solution_secondary difmap
_audit_creation_method SHELXL-97
_cell_angle_alpha 80.310(2)
_cell_angle_beta 87.568(2)
_cell_angle_gamma 79.188(2)
_cell_formula_units_Z 2
_cell_length_a 7.1317(11)
_cell_length_b 9.3823(15)
_cell_length_c 12.482(2)
_cell_measurement_reflns_used 7584
_cell_measurement_temperature 293(2)
_cell_measurement_theta_max 0.00
_cell_measurement_theta_min 0.00
_cell_volume 808.6(2)
_computing_cell_refinement 'Bruker SMART'
_computing_data_collection 'Bruker SMART'
_computing_data_reduction 'Bruker SAINT'
_computing_molecular_graphics 'Bruker SHELXTL'
_computing_publication_material 'Bruker SHELXTL'
_computing_structure_refinement 'SHELXL-97 (Sheldrick, 1997)'
_computing_structure_solution 'SHELXS-97 (Sheldrick, 1990)'
_diffrn_ambient_temperature 293(2)
_diffrn_measured_fraction_theta_full 0.993
_diffrn_measured_fraction_theta_max 0.993
_diffrn_measurement_device_type 'CCD area detector'
_diffrn_measurement_method 'phi and omega scans'
_diffrn_radiation_monochromator graphite
_diffrn_radiation_source 'fine-focus sealed tube'
_diffrn_radiation_type MoK\a
_diffrn_radiation_wavelength 0.71073
_diffrn_reflns_av_R_equivalents 0.0243
_diffrn_reflns_av_sigmaI/netI 0.0205
_diffrn_reflns_limit_h_max 9
_diffrn_reflns_limit_h_min -9
_diffrn_reflns_limit_k_max 11
_diffrn_reflns_limit_k_min -11
_diffrn_reflns_limit_l_max 15
_diffrn_reflns_limit_l_min -15
_diffrn_reflns_number 13266
_diffrn_reflns_theta_full 27.00
_diffrn_reflns_theta_max 27.00
_diffrn_reflns_theta_min 1.66
_exptl_absorpt_coefficient_mu 0.192
_exptl_absorpt_correction_T_max 0.9627
_exptl_absorpt_correction_T_min 0.7590
_exptl_absorpt_correction_type multi-scan
_exptl_absorpt_process_details SADABS
_exptl_crystal_colour colourless
_exptl_crystal_density_diffrn 1.582
_exptl_crystal_density_method 'not measured'
_exptl_crystal_description rod
_exptl_crystal_F_000 404
_exptl_crystal_size_max 1.00
_exptl_crystal_size_mid 0.30
_exptl_crystal_size_min 0.20
_refine_diff_density_max 0.399
_refine_diff_density_min -0.181
_refine_diff_density_rms 0.060
_refine_ls_extinction_method none
_refine_ls_goodness_of_fit_ref 1.080
_refine_ls_hydrogen_treatment refall
_refine_ls_matrix_type full
_refine_ls_number_parameters 301
_refine_ls_number_reflns 3498
_refine_ls_number_restraints 0
_refine_ls_restrained_S_all 1.080
_refine_ls_R_factor_all 0.0408
_refine_ls_R_factor_gt 0.0377
_refine_ls_shift/su_max 0.006
_refine_ls_shift/su_mean 0.001
_refine_ls_structure_factor_coef Fsqd
_refine_ls_weighting_details 'calc w=1/[\s^2^(Fo^2^)+(0.0664P)^2^+0.1787P] where P=(Fo^2^+2Fc^2^)/3'
_refine_ls_weighting_scheme calc
_refine_ls_wR_factor_gt 0.1042
_refine_ls_wR_factor_ref 0.1074
_reflns_number_gt 3171
_reflns_number_total 3498
_reflns_threshold_expression >2sigma(I)
_cod_data_source_file b809584a.txt
_cod_data_source_block nol17
_cod_depositor_comments
;
The following automatic conversions were performed:
'_symmetry_cell_setting' value 'Triclinic' changed to 'triclinic'
according to '/home/saulius/struct/CIF-dictionaries/cif_core.dic'
dictionary named 'cif_core.dic' version 2.4.1 from 2010-06-29.

Automatic conversion script
Id: cif_fix_enum 1527 2010-12-29 10:47:43Z saulius 
;
_cod_original_sg_symbol_H-M P-1
_cod_original_formula_sum 'C7 H21 N3 O12 Na2'
_cod_database_code 7004637

loop_
_symmetry_equiv_pos_as_xyz
'x, y, z'
'-x, -y, -z'

loop_
_atom_site_label
_atom_site_type_symbol
_atom_site_fract_x
_atom_site_fract_y
_atom_site_fract_z
_atom_site_U_iso_or_equiv
_atom_site_adp_type
_atom_site_occupancy
_atom_site_symmetry_multiplicity
_atom_site_calc_flag
_atom_site_refinement_flags
_atom_site_disorder_assembly
_atom_site_disorder_group
N1 N 0.22958(16) 1.05929(12) 0.52266(9) 0.0236(2) Uani 1 1 d . . .
C1 C 0.27167(18) 0.95067(14) 0.46436(10) 0.0239(3) Uani 1 1 d . . .
C6 C 0.30949(18) 0.99446(14) 0.34461(10) 0.0242(3) Uani 1 1 d . . .
O11 O 0.34946(16) 0.90056(11) 0.28286(8) 0.0335(2) Uani 1 1 d . . .
N2 N 0.29082(17) 1.13684(12) 0.31272(9) 0.0249(2) Uani 1 1 d . . .
H1N2 H 0.264(2) 1.1952(19) 0.3557(14) 0.026(4) Uiso 1 1 d . . .
O12 O 0.30626(14) 1.19811(10) 0.20558(7) 0.0272(2) Uani 1 1 d . . .
C2 C 0.2757(2) 0.80389(16) 0.50816(12) 0.0330(3) Uani 1 1 d . . .
H2 H 0.307(3) 0.734(2) 0.4659(17) 0.045(5) Uiso 1 1 d . . .
C3 C 0.2324(2) 0.76943(16) 0.61730(12) 0.0355(3) Uani 1 1 d . . .
H3 H 0.230(3) 0.665(2) 0.6474(15) 0.043(5) Uiso 1 1 d . . .
C4 C 0.1884(2) 0.88071(16) 0.67882(11) 0.0297(3) Uani 1 1 d . . .
H4 H 0.161(3) 0.864(2) 0.7526(17) 0.043(5) Uiso 1 1 d . . .
C5 C 0.18871(18) 1.02465(14) 0.62836(10) 0.0243(3) Uani 1 1 d . . .
C7 C 0.14479(18) 1.14769(15) 0.69312(10) 0.0253(3) Uani 1 1 d . . .
N3 N 0.15254(19) 1.27991(13) 0.64125(11) 0.0304(3) Uani 1 1 d . . .
H1N3 H 0.173(3) 1.295(2) 0.5773(18) 0.039(5) Uiso 1 1 d . . .
O9 O 0.10897(15) 1.12175(11) 0.79389(8) 0.0326(2) Uani 1 1 d . . .
O10 O 0.13331(17) 1.39867(12) 0.69369(9) 0.0393(3) Uani 1 1 d . . .
O1 O 0.10051(16) 1.07953(12) 0.08163(9) 0.0331(2) Uani 1 1 d . . .
H1O1 H 0.039(3) 1.024(3) 0.1224(18) 0.050(6) Uiso 1 1 d . . .
H2O1 H 0.159(3) 1.114(2) 0.1265(17) 0.045(5) Uiso 1 1 d . . .
O2 O 0.40935(17) 0.93790(13) -0.09093(8) 0.0323(2) Uani 1 1 d . . .
H1O2 H 0.319(3) 0.985(2) -0.1287(17) 0.045(5) Uiso 1 1 d . . .
H2O2 H 0.487(3) 0.899(2) -0.1343(17) 0.044(5) Uiso 1 1 d . . .
O3 O 0.15813(16) 0.73633(12) 0.06962(11) 0.0358(3) Uani 1 1 d . . .
H1O3 H 0.089(4) 0.799(3) 0.016(3) 0.086(9) Uiso 1 1 d . . .
H2O3 H 0.102(3) 0.738(3) 0.130(2) 0.057(6) Uiso 1 1 d . . .
O4 O 0.50928(16) 0.56752(12) -0.13126(9) 0.0342(2) Uani 1 1 d . . .
H1O4 H 0.549(3) 0.646(3) -0.1633(18) 0.053(6) Uiso 1 1 d . . .
H2O4 H 0.522(3) 0.517(3) -0.179(2) 0.061(7) Uiso 1 1 d . . .
O5 O 0.30181(17) 0.29180(13) -0.08159(11) 0.0362(3) Uani 1 1 d . . .
H1O5 H 0.266(4) 0.302(3) -0.142(2) 0.069(8) Uiso 1 1 d . . .
H2O5 H 0.248(4) 0.231(3) -0.051(2) 0.082(9) Uiso 1 1 d . . .
O6 O 0.01320(17) 0.42810(13) 0.13711(9) 0.0364(3) Uani 1 1 d . . .
H1O6 H -0.005(4) 0.486(3) 0.182(2) 0.067(7) Uiso 1 1 d . . .
H2O6 H 0.097(3) 0.356(3) 0.1678(18) 0.052(6) Uiso 1 1 d . . .
O7 O 0.4783(2) 0.59582(14) 0.30596(11) 0.0445(3) Uani 1 1 d . . .
H1O7 H 0.591(4) 0.586(3) 0.310(2) 0.064(8) Uiso 1 1 d . . .
H2O7 H 0.437(4) 0.687(3) 0.300(2) 0.063(7) Uiso 1 1 d . . .
O8 O 0.1947(2) 0.41459(14) 0.40602(11) 0.0463(3) Uani 1 1 d . . .
H1O8 H 0.290(4) 0.463(3) 0.381(2) 0.075(8) Uiso 1 1 d . . .
H2O8 H 0.097(5) 0.467(4) 0.381(3) 0.101(11) Uiso 1 1 d . . .
Na1 Na 0.39520(8) 0.87308(6) 0.09512(4) 0.03063(16) Uani 1 1 d . . .
Na2 Na 0.24808(8) 0.52337(6) -0.01105(5) 0.03266(16) Uani 1 1 d . . .

loop_
_atom_site_aniso_label
_atom_site_aniso_U_11
_atom_site_aniso_U_22
_atom_site_aniso_U_33
_atom_site_aniso_U_23
_atom_site_aniso_U_13
_atom_site_aniso_U_12
N1 0.0257(6) 0.0233(5) 0.0222(5) -0.0052(4) 0.0003(4) -0.0044(4)
C1 0.0258(6) 0.0241(6) 0.0220(6) -0.0046(5) -0.0002(5) -0.0044(5)
C6 0.0251(6) 0.0245(6) 0.0229(6) -0.0049(5) 0.0010(5) -0.0033(5)
O11 0.0526(7) 0.0239(5) 0.0234(5) -0.0076(4) 0.0029(4) -0.0029(4)
N2 0.0323(6) 0.0233(5) 0.0194(5) -0.0055(4) 0.0035(4) -0.0048(4)
O12 0.0352(5) 0.0234(4) 0.0216(5) -0.0010(3) 0.0027(4) -0.0051(4)
C2 0.0471(9) 0.0229(7) 0.0290(7) -0.0078(5) 0.0046(6) -0.0042(6)
C3 0.0490(9) 0.0235(7) 0.0316(7) -0.0002(6) 0.0033(6) -0.0058(6)
C4 0.0356(7) 0.0298(7) 0.0224(6) -0.0017(5) 0.0029(5) -0.0060(5)
C5 0.0239(6) 0.0269(6) 0.0224(6) -0.0057(5) 0.0002(5) -0.0037(5)
C7 0.0233(6) 0.0295(7) 0.0235(6) -0.0084(5) -0.0004(5) -0.0024(5)
N3 0.0397(7) 0.0276(6) 0.0256(6) -0.0109(5) 0.0030(5) -0.0054(5)
O9 0.0392(6) 0.0359(5) 0.0217(5) -0.0080(4) 0.0030(4) -0.0023(4)
O10 0.0509(7) 0.0293(5) 0.0416(6) -0.0196(5) 0.0025(5) -0.0054(5)
O1 0.0373(6) 0.0326(5) 0.0311(5) -0.0073(4) -0.0008(4) -0.0089(4)
O2 0.0316(6) 0.0386(6) 0.0258(5) -0.0082(4) 0.0008(4) -0.0015(4)
O3 0.0366(6) 0.0319(6) 0.0408(6) -0.0113(5) 0.0047(5) -0.0077(4)
O4 0.0405(6) 0.0298(5) 0.0353(6) -0.0070(5) 0.0026(4) -0.0130(4)
O5 0.0354(6) 0.0314(6) 0.0443(7) -0.0121(5) -0.0027(5) -0.0065(4)
O6 0.0381(6) 0.0324(6) 0.0363(6) -0.0064(5) -0.0065(5) 0.0018(5)
O7 0.0504(8) 0.0333(6) 0.0529(7) -0.0156(5) 0.0041(6) -0.0089(5)
O8 0.0537(8) 0.0326(6) 0.0505(7) -0.0038(5) 0.0028(6) -0.0056(6)
Na1 0.0313(3) 0.0334(3) 0.0288(3) -0.0086(2) 0.0021(2) -0.0076(2)
Na2 0.0308(3) 0.0321(3) 0.0364(3) -0.0105(2) -0.0010(2) -0.0046(2)

loop_
_atom_type_symbol
_atom_type_description
_atom_type_scat_dispersion_real
_atom_type_scat_dispersion_imag
_atom_type_scat_source
C C 0.0033 0.0016 'International Tables Vol C Tables 4.2.6.8 and 6.1.1.4'
H H 0.0000 0.0000 'International Tables Vol C Tables 4.2.6.8 and 6.1.1.4'
N N 0.0061 0.0033 'International Tables Vol C Tables 4.2.6.8 and 6.1.1.4'
O O 0.0106 0.0060 'International Tables Vol C Tables 4.2.6.8 and 6.1.1.4'
Na Na 0.0362 0.0249 'International Tables Vol C Tables 4.2.6.8 and 6.1.1.4'

loop_
_geom_angle_atom_site_label_1
_geom_angle_atom_site_label_2
_geom_angle_atom_site_label_3
_geom_angle
_geom_angle_site_symmetry_1
_geom_angle_site_symmetry_3
_geom_angle_publ_flag
C1 N1 C5 118.11(12) . . ?
N1 C1 C2 123.16(12) . . ?
N1 C1 C6 116.61(12) . . ?
C2 C1 C6 120.20(12) . . ?
O11 C6 N2 124.48(12) . . ?
O11 C6 C1 121.46(12) . . ?
N2 C6 C1 114.02(11) . . ?
C6 O11 Na1 142.96(9) . . ?
C6 N2 O12 122.44(11) . . ?
C6 N2 H1N2 121.7(12) . . ?
O12 N2 H1N2 115.8(12) . . ?
C3 C2 C1 118.24(13) . . ?
C3 C2 H2 121.7(13) . . ?
C1 C2 H2 120.1(13) . . ?
C4 C3 C2 119.31(13) . . ?
C4 C3 H3 122.7(11) . . ?
C2 C3 H3 118.0(11) . . ?
C3 C4 C5 118.60(13) . . ?
C3 C4 H4 123.1(13) . . ?
C5 C4 H4 118.3(12) . . ?
N1 C5 C4 122.59(12) . . ?
N1 C5 C7 117.45(12) . . ?
C4 C5 C7 119.96(12) . . ?
O9 C7 N3 122.65(12) . . ?
O9 C7 C5 120.49(12) . . ?
N3 C7 C5 116.82(12) . . ?
C7 N3 O10 122.10(12) . . ?
C7 N3 H1N3 121.8(14) . . ?
O10 N3 H1N3 116.1(14) . . ?
Na1 O1 H1O1 90.3(15) . . ?
Na1 O1 H2O1 84.7(14) . . ?
H1O1 O1 H2O1 103(2) . . ?
Na1 O2 Na1 97.11(4) . 2_675 ?
Na1 O2 H1O2 124.3(14) . . ?
Na1 O2 H1O2 100.5(14) 2_675 . ?
Na1 O2 H2O2 127.7(14) . . ?
Na1 O2 H2O2 88.6(14) 2_675 . ?
H1O2 O2 H2O2 105(2) . . ?
Na2 O3 Na1 118.54(5) . . ?
Na2 O3 H1O3 101.7(18) . . ?
Na1 O3 H1O3 100.4(18) . . ?
Na2 O3 H2O3 124.1(16) . . ?
Na1 O3 H2O3 98.5(15) . . ?
H1O3 O3 H2O3 112(2) . . ?
Na2 O4 Na2 93.99(5) . 2_665 ?
Na2 O4 H1O4 134.2(15) . . ?
Na2 O4 H1O4 100.3(14) 2_665 . ?
Na2 O4 H2O4 112.1(17) . . ?
Na2 O4 H2O4 112.4(17) 2_665 . ?
H1O4 O4 H2O4 102(2) . . ?
Na1 O5 Na2 126.89(5) 2_665 . ?
Na1 O5 H1O5 99.9(19) 2_665 . ?
Na2 O5 H1O5 112.2(19) . . ?
Na1 O5 H2O5 95(2) 2_665 . ?
Na2 O5 H2O5 116(2) . . ?
H1O5 O5 H2O5 103(3) . . ?
Na2 O6 Na2 92.90(4) 2_565 . ?
Na2 O6 H1O6 111.2(18) 2_565 . ?
Na2 O6 H1O6 107.6(18) . . ?
Na2 O6 H2O6 140.0(14) 2_565 . ?
Na2 O6 H2O6 94.5(15) . . ?
H1O6 O6 H2O6 104(2) . . ?
H1O7 O7 H2O7 106(2) . . ?
H1O8 O8 H2O8 106(3) . . ?
O2 Na1 O3 87.84(5) . . ?
O2 Na1 O11 159.16(5) . . ?
O3 Na1 O11 102.31(5) . . ?
O2 Na1 O5 87.33(5) . 2_665 ?
O3 Na1 O5 105.56(5) . 2_665 ?
O11 Na1 O5 106.96(5) . 2_665 ?
O2 Na1 O2 82.89(4) . 2_675 ?
O3 Na1 O2 165.81(5) . 2_675 ?
O11 Na1 O2 83.40(4) . 2_675 ?
O5 Na1 O2 84.78(4) 2_665 2_675 ?
O2 Na1 O1 84.31(4) . . ?
O3 Na1 O1 80.66(4) . . ?
O11 Na1 O1 79.53(4) . . ?
O5 Na1 O1 169.40(5) 2_665 . ?
O2 Na1 O1 87.73(4) 2_675 . ?
O2 Na1 Na1 42.97(3) . 2_675 ?
O3 Na1 Na1 129.91(4) . 2_675 ?
O11 Na1 Na1 121.70(4) . 2_675 ?
O5 Na1 Na1 84.68(4) 2_665 2_675 ?
O2 Na1 Na1 39.92(3) 2_675 2_675 ?
O1 Na1 Na1 84.76(4) . 2_675 ?
O2 Na1 Na2 77.40(3) . . ?
O3 Na1 Na2 30.66(3) . . ?
O11 Na1 Na2 120.12(3) . . ?
O5 Na1 Na2 76.32(3) 2_665 . ?
O2 Na1 Na2 153.15(3) 2_675 . ?
O1 Na1 Na2 108.04(3) . . ?
Na1 Na1 Na2 118.15(3) 2_675 . ?
O2 Na1 H2O1 95.0(5) . . ?
O3 Na1 H2O1 96.5(5) . . ?
O11 Na1 H2O1 66.0(5) . . ?
O5 Na1 H2O1 157.8(5) 2_665 . ?
O2 Na1 H2O1 73.7(5) 2_675 . ?
O1 Na1 H2O1 18.9(5) . . ?
Na1 Na1 H2O1 82.2(4) 2_675 . ?
Na2 Na1 H2O1 125.7(5) . . ?
O2 Na1 H2O3 104.6(5) . . ?
O3 Na1 H2O3 18.5(5) . . ?
O11 Na1 H2O3 83.9(5) . . ?
O5 Na1 H2O3 113.6(5) 2_665 . ?
O2 Na1 H2O3 160.1(5) 2_675 . ?
O1 Na1 H2O3 74.9(5) . . ?
Na1 Na1 H2O3 143.9(5) 2_675 . ?
Na2 Na1 H2O3 45.7(5) . . ?
H2O1 Na1 H2O3 87.1(7) . . ?
O3 Na2 O4 105.87(5) . . ?
O3 Na2 O6 97.27(5) . 2_565 ?
O4 Na2 O6 101.33(5) . 2_565 ?
O3 Na2 O5 171.94(5) . . ?
O4 Na2 O5 82.14(5) . . ?
O6 Na2 O5 79.97(4) 2_565 . ?
O3 Na2 O4 87.98(5) . 2_665 ?
O4 Na2 O4 86.01(5) . 2_665 ?
O6 Na2 O4 169.36(5) 2_565 2_665 ?
O5 Na2 O4 93.57(5) . 2_665 ?
O3 Na2 O6 80.82(4) . . ?
O4 Na2 O6 168.28(5) . . ?
O6 Na2 O6 87.10(4) 2_565 . ?
O5 Na2 O6 91.45(5) . . ?
O4 Na2 O6 84.60(4) 2_665 . ?
O3 Na2 Na2 99.20(4) . 2_665 ?
O4 Na2 Na2 43.77(3) . 2_665 ?
O6 Na2 Na2 144.48(4) 2_565 2_665 ?
O5 Na2 Na2 87.19(3) . 2_665 ?
O4 Na2 Na2 42.24(3) 2_665 2_665 ?
O6 Na2 Na2 126.48(4) . 2_665 ?
O3 Na2 Na2 88.28(4) . 2_565 ?
O4 Na2 Na2 146.13(4) . 2_565 ?
O6 Na2 Na2 45.55(3) 2_565 2_565 ?
O5 Na2 Na2 84.40(4) . 2_565 ?
O4 Na2 Na2 125.84(4) 2_665 2_565 ?
O6 Na2 Na2 41.56(3) . 2_565 ?
Na2 Na2 Na2 164.92(4) 2_665 2_565 ?
O3 Na2 Na1 30.80(3) . . ?
O4 Na2 Na1 79.01(3) . . ?
O6 Na2 Na1 117.58(4) 2_565 . ?
O5 Na2 Na1 156.38(4) . . ?
O4 Na2 Na1 71.14(3) 2_665 . ?
O6 Na2 Na1 104.45(3) . . ?
Na2 Na2 Na1 69.349(19) 2_665 . ?
Na2 Na2 Na1 119.07(2) 2_565 . ?

loop_
_geom_bond_atom_site_label_1
_geom_bond_atom_site_label_2
_geom_bond_distance
_geom_bond_site_symmetry_2
_geom_bond_publ_flag
N1 C1 1.3322(18) . ?
N1 C5 1.3378(17) . ?
C1 C2 1.3891(19) . ?
C1 C6 1.5087(18) . ?
C6 O11 1.2519(16) . ?
C6 N2 1.3113(17) . ?
O11 Na1 2.4023(11) . ?
N2 O12 1.3724(14) . ?
N2 H1N2 0.822(18) . ?
C2 C3 1.382(2) . ?
C2 H2 0.90(2) . ?
C3 C4 1.380(2) . ?
C3 H3 0.99(2) . ?
C4 C5 1.3912(19) . ?
C4 H4 0.93(2) . ?
C5 C7 1.4970(18) . ?
C7 O9 1.2648(16) . ?
C7 N3 1.3090(19) . ?
N3 O10 1.3672(15) . ?
N3 H1N3 0.80(2) . ?
O1 Na1 2.5671(13) . ?
O1 H1O1 0.83(2) . ?
O1 H2O1 0.85(2) . ?
O2 Na1 2.3023(12) . ?
O2 Na1 2.4456(12) 2_675 ?
O2 H1O2 0.83(2) . ?
O2 H2O2 0.84(2) . ?
O3 Na2 2.3577(13) . ?
O3 Na1 2.3671(12) . ?
O3 H1O3 0.91(3) . ?
O3 H2O3 0.84(2) . ?
O4 Na2 2.3950(13) . ?
O4 Na2 2.4646(13) 2_665 ?
O4 H1O4 0.87(2) . ?
O4 H2O4 0.81(3) . ?
O5 Na1 2.4277(13) 2_665 ?
O5 Na2 2.4383(13) . ?
O5 H1O5 0.79(3) . ?
O5 H2O5 0.78(3) . ?
O6 Na2 2.4175(13) 2_565 ?
O6 Na2 2.6014(14) . ?
O6 H1O6 0.84(3) . ?
O6 H2O6 0.87(3) . ?
O7 H1O7 0.80(3) . ?
O7 H2O7 0.84(3) . ?
O8 H1O8 0.90(3) . ?
O8 H2O8 0.82(3) . ?
Na1 O5 2.4277(13) 2_665 ?
Na1 O2 2.4456(12) 2_675 ?
Na1 Na1 3.5603(12) 2_675 ?
Na1 Na2 4.0615(9) . ?
Na1 H2O1 2.63(2) . ?
Na1 H2O3 2.63(2) . ?
Na2 O6 2.4175(13) 2_565 ?
Na2 O4 2.4645(13) 2_665 ?
Na2 Na2 3.5542(12) 2_665 ?
Na2 Na2 3.6397(12) 2_565 ?

loop_
_geom_hbond_atom_site_label_D
_geom_hbond_atom_site_label_H
_geom_hbond_atom_site_label_A
_geom_hbond_distance_DH
_geom_hbond_distance_HA
_geom_hbond_distance_DA
_geom_hbond_angle_DHA
_geom_hbond_site_symmetry_A
O8 H2O8 O10 0.82(3) 2.03(3) 2.8401(19) 175(3) 2_576
O8 H1O8 O7 0.90(3) 2.09(3) 2.9839(19) 171(2) .
O7 H2O7 O11 0.84(3) 1.96(3) 2.8038(17) 178(2) .
O7 H1O7 O10 0.80(3) 1.99(3) 2.780(2) 169(3) 2_676
O6 H2O6 O12 0.87(3) 1.90(3) 2.7556(15) 168(2) 1_545
O6 H1O6 O10 0.84(3) 2.11(3) 2.9197(17) 161(2) 2_576
O5 H1O5 O10 0.79(3) 2.27(3) 3.0338(18) 163(3) 1_544
O4 H2O4 O7 0.81(3) 2.05(3) 2.8581(18) 173(2) 2_665
O4 H1O4 O12 0.87(2) 1.93(2) 2.7788(15) 164(2) 2_675
O3 H2O3 O9 0.84(2) 2.11(2) 2.8001(15) 139(2) 2_576
O3 H1O3 O1 0.91(3) 1.92(3) 2.8201(17) 168(3) 2_575
O2 H2O2 O12 0.84(2) 1.86(2) 2.6809(15) 168(2) 2_675
O2 H1O2 O9 0.83(2) 1.95(2) 2.7698(16) 171(2) 1_554
O1 H2O1 O12 0.85(2) 1.83(2) 2.6775(15) 172(2) .
O1 H1O1 O9 0.83(2) 2.01(2) 2.8436(16) 173(2) 2_576
N3 H1N3 O8 0.80(2) 2.25(2) 3.0210(19) 161.2(19) 1_565
N2 H1N2 O8 0.822(18) 2.214(19) 2.9833(18) 155.9(16) 1_565

loop_
_geom_torsion_atom_site_label_1
_geom_torsion_atom_site_label_2
_geom_torsion_atom_site_label_3
_geom_torsion_atom_site_label_4
_geom_torsion
_geom_torsion_site_symmetry_1
_geom_torsion_site_symmetry_2
_geom_torsion_site_symmetry_3
_geom_torsion_site_symmetry_4
_geom_torsion_publ_flag
C5 N1 C1 C2 -0.2(2) . . . . ?
C5 N1 C1 C6 177.70(11) . . . . ?
N1 C1 C6 O11 -179.71(12) . . . . ?
C2 C1 C6 O11 -1.7(2) . . . . ?
N1 C1 C6 N2 -1.65(18) . . . . ?
C2 C1 C6 N2 176.34(13) . . . . ?
N2 C6 O11 Na1 -6.3(3) . . . . ?
C1 C6 O11 Na1 171.53(10) . . . . ?
O11 C6 N2 O12 2.7(2) . . . . ?
C1 C6 N2 O12 -175.30(11) . . . . ?
N1 C1 C2 C3 0.5(2) . . . . ?
C6 C1 C2 C3 -177.34(13) . . . . ?
C1 C2 C3 C4 -0.5(2) . . . . ?
C2 C3 C4 C5 0.2(2) . . . . ?
C1 N1 C5 C4 -0.1(2) . . . . ?
C1 N1 C5 C7 179.04(11) . . . . ?
C3 C4 C5 N1 0.1(2) . . . . ?
C3 C4 C5 C7 -178.99(13) . . . . ?
N1 C5 C7 O9 -178.51(12) . . . . ?
C4 C5 C7 O9 0.7(2) . . . . ?
N1 C5 C7 N3 -0.94(18) . . . . ?
C4 C5 C7 N3 178.24(13) . . . . ?
O9 C7 N3 O10 3.9(2) . . . . ?
C5 C7 N3 O10 -173.63(12) . . . . ?
Na1 O2 Na1 O3 169.23(5) 2_675 . . . ?
Na1 O2 Na1 O11 49.20(14) 2_675 . . . ?
Na1 O2 Na1 O5 -85.07(5) 2_675 . . 2_665 ?
Na1 O2 Na1 O2 0.000(2) 2_675 . . 2_675 ?
Na1 O2 Na1 O1 88.41(5) 2_675 . . . ?
Na1 O2 Na1 Na2 -161.65(4) 2_675 . . . ?
Na2 O3 Na1 O2 68.63(7) . . . . ?
Na2 O3 Na1 O11 -129.74(6) . . . . ?
Na2 O3 Na1 O5 -17.99(8) . . . 2_665 ?
Na2 O3 Na1 O2 117.75(17) . . . 2_675 ?
Na2 O3 Na1 O1 153.22(7) . . . . ?
Na2 O3 Na1 Na1 78.19(8) . . . 2_675 ?
C6 O11 Na1 O2 -2.1(2) . . . . ?
C6 O11 Na1 O3 -119.76(16) . . . . ?
C6 O11 Na1 O5 129.53(16) . . . 2_665 ?
C6 O11 Na1 O2 47.06(16) . . . 2_675 ?
C6 O11 Na1 O1 -41.83(16) . . . . ?
C6 O11 Na1 Na1 35.27(18) . . . 2_675 ?
C6 O11 Na1 Na2 -146.72(15) . . . . ?
Na1 O3 Na2 O4 -30.22(7) . . . . ?
Na1 O3 Na2 O6 -134.23(6) . . . 2_565 ?
Na1 O3 Na2 O5 156.3(3) . . . . ?
Na1 O3 Na2 O4 55.05(6) . . . 2_665 ?
Na1 O3 Na2 O6 139.91(7) . . . . ?
Na1 O3 Na2 Na2 14.18(7) . . . 2_665 ?
Na1 O3 Na2 Na2 -178.99(6) . . . 2_565 ?
Na2 O4 Na2 O3 86.76(5) 2_665 . . . ?
Na2 O4 Na2 O6 -172.22(5) 2_665 . . 2_565 ?
Na2 O4 Na2 O5 -94.16(5) 2_665 . . . ?
Na2 O4 Na2 O4 0.000(2) 2_665 . . 2_665 ?
Na2 O4 Na2 O6 -36.8(2) 2_665 . . . ?
Na2 O4 Na2 Na2 -161.68(7) 2_665 . . 2_565 ?
Na2 O4 Na2 Na1 71.54(3) 2_665 . . . ?
Na1 O5 Na2 O3 -137.2(3) 2_665 . . . ?
Na1 O5 Na2 O4 49.10(7) 2_665 . . . ?
Na1 O5 Na2 O6 152.16(8) 2_665 . . 2_565 ?
Na1 O5 Na2 O4 -36.36(8) 2_665 . . 2_665 ?
Na1 O5 Na2 O6 -121.04(7) 2_665 . . . ?
Na1 O5 Na2 Na2 5.41(7) 2_665 . . 2_665 ?
Na1 O5 Na2 Na2 -162.05(7) 2_665 . . 2_565 ?
Na1 O5 Na2 Na1 11.87(16) 2_665 . . . ?
Na2 O6 Na2 O3 97.85(5) 2_565 . . . ?
Na2 O6 Na2 O4 -136.4(2) 2_565 . . . ?
Na2 O6 Na2 O6 0.0 2_565 . . 2_565 ?
Na2 O6 Na2 O5 -79.88(5) 2_565 . . . ?
Na2 O6 Na2 O4 -173.33(5) 2_565 . . 2_665 ?
Na2 O6 Na2 Na2 -167.46(5) 2_565 . . 2_665 ?
Na2 O6 Na2 Na1 117.75(4) 2_565 . . . ?
O2 Na1 Na2 O3 -107.53(7) . . . . ?
O11 Na1 Na2 O3 60.29(7) . . . . ?
O5 Na1 Na2 O3 162.17(8) 2_665 . . . ?
O2 Na1 Na2 O3 -151.29(10) 2_675 . . . ?
O1 Na1 Na2 O3 -27.88(7) . . . . ?
Na1 Na1 Na2 O3 -121.62(7) 2_675 . . . ?
O2 Na1 Na2 O4 42.92(4) . . . . ?
O3 Na1 Na2 O4 150.45(7) . . . . ?
O11 Na1 Na2 O4 -149.25(5) . . . . ?
O5 Na1 Na2 O4 -47.38(5) 2_665 . . . ?
O2 Na1 Na2 O4 -0.84(8) 2_675 . . . ?
O1 Na1 Na2 O4 122.58(4) . . . . ?
Na1 Na1 Na2 O4 28.83(4) 2_675 . . . ?
O2 Na1 Na2 O6 -54.22(5) . . . 2_565 ?
O3 Na1 Na2 O6 53.31(7) . . . 2_565 ?
O11 Na1 Na2 O6 113.60(5) . . . 2_565 ?
O5 Na1 Na2 O6 -144.52(5) 2_665 . . 2_565 ?
O2 Na1 Na2 O6 -97.98(8) 2_675 . . 2_565 ?
O1 Na1 Na2 O6 25.43(5) . . . 2_565 ?
Na1 Na1 Na2 O6 -68.31(5) 2_675 . . 2_565 ?
O2 Na1 Na2 O5 80.55(10) . . . . ?
O3 Na1 Na2 O5 -171.92(12) . . . . ?
O11 Na1 Na2 O5 -111.63(10) . . . . ?
O5 Na1 Na2 O5 -9.75(13) 2_665 . . . ?
O2 Na1 Na2 O5 36.79(13) 2_675 . . . ?
O1 Na1 Na2 O5 160.20(10) . . . . ?
Na1 Na1 Na2 O5 66.46(10) 2_675 . . . ?
O2 Na1 Na2 O4 132.43(5) . . . 2_665 ?
O3 Na1 Na2 O4 -120.04(7) . . . 2_665 ?
O11 Na1 Na2 O4 -59.75(5) . . . 2_665 ?
O5 Na1 Na2 O4 42.13(5) 2_665 . . 2_665 ?
O2 Na1 Na2 O4 88.67(8) 2_675 . . 2_665 ?
O1 Na1 Na2 O4 -147.92(4) . . . 2_665 ?
Na1 Na1 Na2 O4 118.34(4) 2_675 . . 2_665 ?
O2 Na1 Na2 O6 -148.57(4) . . . . ?
O3 Na1 Na2 O6 -41.04(7) . . . . ?
O11 Na1 Na2 O6 19.26(5) . . . . ?
O5 Na1 Na2 O6 121.14(5) 2_665 . . . ?
O2 Na1 Na2 O6 167.67(8) 2_675 . . . ?
O1 Na1 Na2 O6 -68.91(4) . . . . ?
Na1 Na1 Na2 O6 -162.65(4) 2_675 . . . ?
O2 Na1 Na2 Na2 87.45(4) . . . 2_665 ?
O3 Na1 Na2 Na2 -165.02(7) . . . 2_665 ?
O11 Na1 Na2 Na2 -104.73(4) . . . 2_665 ?
O5 Na1 Na2 Na2 -2.85(4) 2_665 . . 2_665 ?
O2 Na1 Na2 Na2 43.69(8) 2_675 . . 2_665 ?
O1 Na1 Na2 Na2 167.10(4) . . . 2_665 ?
Na1 Na1 Na2 Na2 73.36(3) 2_675 . . 2_665 ?
O2 Na1 Na2 Na2 -106.37(4) . . . 2_565 ?
O3 Na1 Na2 Na2 1.16(7) . . . 2_565 ?
O11 Na1 Na2 Na2 61.45(5) . . . 2_565 ?
O5 Na1 Na2 Na2 163.33(5) 2_665 . . 2_565 ?
O2 Na1 Na2 Na2 -150.13(7) 2_675 . . 2_565 ?
O1 Na1 Na2 Na2 -26.72(4) . . . 2_565 ?
Na1 Na1 Na2 Na2 -120.46(3) 2_675 . . 2_565 ?
